data_4119742
loop_
_publ_author_name
'Victor W. L. Ng'
'Jonathan M. White'
'Charles G. Young'

_publ_section_title
;
 Structural Characterization and Unusual Reactivity of Oxosulfido-Mo(V)
 Compounds: Implications for the Structure and Electronic Description of
 the Very Rapid Form of Xanthine Oxidase
;
_journal_name_full 'Journal of the American Chemical Society'
_journal_page_first 7106
_journal_page_last 7109
_journal_paper_doi 10.1021/ja4022057
_journal_volume 135
_journal_year 2013
_chemical_formula_sum 'C39 H48 B Co Mo N8 O3 S'
_chemical_formula_weight 874.59
_chemical_name_common Cp2Co[Tp(iPr)MoO(O,SC(=O)C6H3)]
_chemical_name_systematic
;
 ?
;
_space_group_IT_number 14
_symmetry_cell_setting monoclinic
_symmetry_space_group_name_Hall '-P 2ybc'
_symmetry_space_group_name_H-M 'P 1 21/c 1'
_atom_sites_solution_hydrogens geom
_atom_sites_solution_primary direct
_atom_sites_solution_secondary difmap
_audit_creation_method SHELXL-97
_cell_angle_alpha 90.00
_cell_angle_beta 94.132(3)
_cell_angle_gamma 90.00
_cell_formula_units_Z 4
_cell_length_a 10.5680(3)
_cell_length_b 13.8554(5)
_cell_length_c 28.2658(11)
_cell_measurement_reflns_used 3026
_cell_measurement_temperature 293(2)
_cell_measurement_theta_max 72.8040
_cell_measurement_theta_min 3.1332
_cell_volume 4128.0(2)
_computing_cell_refinement
;
CrysAlis CCD, Oxford Diffraction Ltd.,
Version 1.171.32.15 (release 10-01-2008 CrysAlis171 .NET)
(compiled Jan 10 2008,16:37:18)
;
_computing_data_collection
;
CrysAlis CCD, Oxford Diffraction Ltd.,
Version 1.171.32.15 (release 10-01-2008 CrysAlis171 .NET)
(compiled Jan 10 2008,16:37:18)
;
_computing_data_reduction
;
CrysAlis CCD, Oxford Diffraction Ltd.,
Version 1.171.32.15 (release 10-01-2008 CrysAlis171 .NET)
(compiled Jan 10 2008,16:37:18)
;
_computing_structure_refinement 'SHELXL-97 (Sheldrick, 1997)'
_computing_structure_solution 'SHELXL-97 (Sheldrick, 1997)'
_diffrn_ambient_temperature 293(2)
_diffrn_measured_fraction_theta_full 0.980
_diffrn_measured_fraction_theta_max 0.980
_diffrn_radiation_monochromator graphite
_diffrn_radiation_source 'fine-focus sealed tube'
_diffrn_radiation_type CuK\a
_diffrn_radiation_wavelength 1.54184
_diffrn_reflns_av_R_equivalents 0.1261
_diffrn_reflns_av_sigmaI/netI 0.2422
_diffrn_reflns_limit_h_max 12
_diffrn_reflns_limit_h_min -12
_diffrn_reflns_limit_k_max 15
_diffrn_reflns_limit_k_min -16
_diffrn_reflns_limit_l_max 33
_diffrn_reflns_limit_l_min -27
_diffrn_reflns_number 20220
_diffrn_reflns_theta_full 67.50
_diffrn_reflns_theta_max 67.50
_diffrn_reflns_theta_min 3.14
_exptl_absorpt_coefficient_mu 6.477
_exptl_absorpt_correction_T_max 0.768
_exptl_absorpt_correction_T_min 0.328
_exptl_absorpt_correction_type gaussian
_exptl_absorpt_process_details
;
CrysAlis RED, Oxford Diffraction Ltd.,
Version 1.171.32.15 (release 10-01-2008 CrysAlis171 .NET)
(compiled Jan 10 2008,16:37:18)
numerical absorption correction based on gaussian integration over
            a multifaceted crystal model
;
_exptl_crystal_colour brown-black
_exptl_crystal_density_diffrn 1.407
_exptl_crystal_description prism
_exptl_crystal_F_000 1808
_exptl_crystal_size_max 0.2743
_exptl_crystal_size_mid 0.1373
_exptl_crystal_size_min 0.0440
_refine_diff_density_max 0.861
_refine_diff_density_min -0.491
_refine_diff_density_rms 0.087
_refine_ls_extinction_method none
_refine_ls_goodness_of_fit_ref 0.636
_refine_ls_hydrogen_treatment constr
_refine_ls_matrix_type full
_refine_ls_number_parameters 489
_refine_ls_number_reflns 7300
_refine_ls_number_restraints 0
_refine_ls_restrained_S_all 0.636
_refine_ls_R_factor_all 0.1421
_refine_ls_R_factor_gt 0.0482
_refine_ls_shift/su_max 0.044
_refine_ls_shift/su_mean 0.001
_refine_ls_structure_factor_coef Fsqd
_refine_ls_weighting_details 'calc w=1/[\s^2^(Fo^2^)+(0.0482P)^2^+0.0000P] where P=(Fo^2^+2Fc^2^)/3'
_refine_ls_weighting_scheme calc
_refine_ls_wR_factor_gt 0.0844
_refine_ls_wR_factor_ref 0.1047
_reflns_number_gt 3209
_reflns_number_total 7300
_reflns_threshold_expression >2sigma(I)
_cod_data_source_file ja4022057_si_002.cif
_cod_data_source_block Compound4-jmwng14
_cod_database_code 4119742

loop_
_symmetry_equiv_pos_as_xyz
'x, y, z'
'-x, y+1/2, -z+1/2'
'-x, -y, -z'
'x, -y-1/2, z-1/2'

loop_
_atom_site_label
_atom_site_type_symbol
_atom_site_fract_x
_atom_site_fract_y
_atom_site_fract_z
_atom_site_U_iso_or_equiv
_atom_site_adp_type
_atom_site_occupancy
_atom_site_symmetry_multiplicity
_atom_site_calc_flag
_atom_site_refinement_flags
C12 C 0.5759(5) 0.2167(4) 0.0728(2) 0.0338(16) Uani 1 1 d .
H12 H 0.6277 0.1844 0.0528 0.041 Uiso 1 1 calc R
C13 C 0.4669(5) 0.1811(4) 0.0923(2) 0.0311(15) Uani 1 1 d .
C14 C 0.4081(5) 0.0830(4) 0.0829(2) 0.0338(16) Uani 1 1 d .
H14 H 0.3422 0.0727 0.1050 0.041 Uiso 1 1 calc R
C15 C 0.5082(6) 0.0048(4) 0.0908(2) 0.052(2) Uani 1 1 d .
H15A H 0.4696 -0.0574 0.0855 0.079 Uiso 1 1 calc R
H15B H 0.5451 0.0084 0.1228 0.079 Uiso 1 1 calc R
H15C H 0.5730 0.0139 0.0691 0.079 Uiso 1 1 calc R
C16 C 0.3468(6) 0.0794(5) 0.0323(2) 0.053(2) Uani 1 1 d .
H16A H 0.3082 0.0174 0.0266 0.079 Uiso 1 1 calc R
H16B H 0.4103 0.0898 0.0102 0.079 Uiso 1 1 calc R
H16C H 0.2832 0.1288 0.0283 0.079 Uiso 1 1 calc R
C21 C 0.3017(5) 0.5331(4) 0.0930(2) 0.0352(16) Uani 1 1 d .
H21 H 0.3577 0.5814 0.0853 0.042 Uiso 1 1 calc R
C22 C 0.1751(5) 0.5302(4) 0.0790(2) 0.0334(16) Uani 1 1 d .
H22 H 0.1293 0.5755 0.0605 0.040 Uiso 1 1 calc R
C23 C 0.1285(5) 0.4458(4) 0.0980(2) 0.0280(15) Uani 1 1 d .
C24 C -0.0037(5) 0.4085(4) 0.0954(2) 0.0333(16) Uani 1 1 d .
H24 H -0.0007 0.3412 0.1061 0.040 Uiso 1 1 calc R
C25 C -0.0835(5) 0.4652(4) 0.1289(2) 0.0467(19) Uani 1 1 d .
H25A H -0.1678 0.4390 0.1276 0.070 Uiso 1 1 calc R
H25B H -0.0871 0.5317 0.1194 0.070 Uiso 1 1 calc R
H25C H -0.0456 0.4603 0.1607 0.070 Uiso 1 1 calc R
C26 C -0.0647(5) 0.4103(4) 0.0453(2) 0.0430(18) Uani 1 1 d .
H26A H -0.1486 0.3836 0.0450 0.064 Uiso 1 1 calc R
H26B H -0.0146 0.3728 0.0250 0.064 Uiso 1 1 calc R
H26C H -0.0696 0.4757 0.0341 0.064 Uiso 1 1 calc R
C31 C 0.5249(5) 0.4492(4) 0.2305(2) 0.0333(16) Uani 1 1 d .
H31 H 0.5849 0.4974 0.2271 0.040 Uiso 1 1 calc R
C32 C 0.4937(5) 0.4102(4) 0.2725(2) 0.0312(15) Uani 1 1 d .
H32 H 0.5261 0.4275 0.3028 0.037 Uiso 1 1 calc R
C33 C 0.4023(5) 0.3386(4) 0.2605(2) 0.0276(14) Uani 1 1 d .
C34 C 0.3344(5) 0.2741(4) 0.29315(18) 0.0272(13) Uani 1 1 d .
H34 H 0.2888 0.2250 0.2736 0.033 Uiso 1 1 calc R
C35 C 0.2368(5) 0.3303(4) 0.3189(2) 0.0499(19) Uani 1 1 d .
H35A H 0.1944 0.2876 0.3393 0.075 Uiso 1 1 calc R
H35B H 0.1758 0.3585 0.2961 0.075 Uiso 1 1 calc R
H35C H 0.2785 0.3805 0.3375 0.075 Uiso 1 1 calc R
C36 C 0.4271(5) 0.2221(4) 0.3278(2) 0.0482(18) Uani 1 1 d .
H36A H 0.3813 0.1807 0.3478 0.072 Uiso 1 1 calc R
H36B H 0.4746 0.2686 0.3470 0.072 Uiso 1 1 calc R
H36C H 0.4842 0.1841 0.3105 0.072 Uiso 1 1 calc R
C1 C 0.0744(5) 0.1241(4) 0.1009(2) 0.0319(15) Uani 1 1 d .
C2 C 0.0766(5) 0.0424(4) 0.1308(2) 0.0293(15) Uani 1 1 d .
C3 C -0.0104(5) -0.0319(4) 0.1194(2) 0.0398(17) Uani 1 1 d .
H3 H -0.0116 -0.0852 0.1393 0.048 Uiso 1 1 calc R
C4 C -0.0944(6) -0.0292(5) 0.0797(2) 0.0463(19) Uani 1 1 d .
H4 H -0.1516 -0.0792 0.0731 0.056 Uiso 1 1 calc R
C5 C -0.0915(6) 0.0494(5) 0.0502(2) 0.0482(19) Uani 1 1 d .
H5 H -0.1460 0.0516 0.0229 0.058 Uiso 1 1 calc R
C6 C -0.0110(6) 0.1233(5) 0.0602(2) 0.0429(18) Uani 1 1 d .
H6 H -0.0118 0.1756 0.0395 0.051 Uiso 1 1 calc R
C7 C 0.1676(5) 0.0214(5) 0.1733(2) 0.0357(16) Uani 1 1 d .
C51 C 0.1730(5) 0.5448(5) 0.2167(2) 0.0433(18) Uani 1 1 d .
H51 H 0.2277 0.4921 0.2175 0.052 Uiso 1 1 calc R
C52 C 0.1874(6) 0.6327(5) 0.1925(2) 0.0421(18) Uani 1 1 d .
H52 H 0.2541 0.6479 0.1741 0.050 Uiso 1 1 calc R
C53 C 0.0856(6) 0.6933(5) 0.2007(2) 0.0418(17) Uani 1 1 d .
H53 H 0.0733 0.7556 0.1890 0.050 Uiso 1 1 calc R
C54 C 0.0044(5) 0.6433(5) 0.2299(2) 0.0392(17) Uani 1 1 d .
H54 H -0.0709 0.6660 0.2409 0.047 Uiso 1 1 calc R
C55 C 0.0603(6) 0.5526(5) 0.2391(2) 0.0418(17) Uani 1 1 d .
H55 H 0.0267 0.5045 0.2575 0.050 Uiso 1 1 calc R
C56 C 0.3388(5) 0.6445(5) 0.3068(2) 0.0429(18) Uani 1 1 d .
H56 H 0.4008 0.5972 0.3054 0.052 Uiso 1 1 calc R
C57 C 0.3372(6) 0.7330(5) 0.2842(2) 0.0526(19) Uani 1 1 d .
H57 H 0.3992 0.7557 0.2653 0.063 Uiso 1 1 calc R
C58 C 0.2261(6) 0.7836(5) 0.2946(2) 0.053(2) Uani 1 1 d .
H58 H 0.2016 0.8445 0.2836 0.063 Uiso 1 1 calc R
C59 C 0.1598(5) 0.7244(5) 0.3248(2) 0.0454(18) Uani 1 1 d .
H59 H 0.0833 0.7395 0.3374 0.054 Uiso 1 1 calc R
C60 C 0.2283(5) 0.6388(5) 0.3327(2) 0.0397(17) Uani 1 1 d .
H60 H 0.2057 0.5874 0.3515 0.048 Uiso 1 1 calc R
C61 C 0.6914(6) 0.6601(5) -0.0011(3) 0.074(2) Uani 1 1 d .
H61A H 0.7099 0.6797 -0.0325 0.111 Uiso 1 1 calc R
H61B H 0.6148 0.6909 0.0072 0.111 Uiso 1 1 calc R
H61C H 0.6808 0.5913 -0.0004 0.111 Uiso 1 1 calc R
C62 C 0.7962(8) 0.6881(5) 0.0327(3) 0.059(2) Uani 1 1 d .
C63 C 0.1889(7) 0.8163(5) 0.0789(3) 0.077(3) Uani 1 1 d .
H63A H 0.2094 0.8431 0.1098 0.116 Uiso 1 1 calc R
H63B H 0.1278 0.7655 0.0811 0.116 Uiso 1 1 calc R
H63C H 0.1539 0.8658 0.0581 0.116 Uiso 1 1 calc R
C64 C 0.3008(7) 0.7785(5) 0.0606(3) 0.055(2) Uani 1 1 d .
N1 N 0.8775(6) 0.7075(5) 0.0583(2) 0.079(2) Uani 1 1 d .
N2 N 0.3913(6) 0.7479(4) 0.0463(2) 0.072(2) Uani 1 1 d .
N31 N 0.3796(4) 0.3376(3) 0.21261(17) 0.0284(12) Uani 1 1 d .
O1 O 0.1456(3) 0.2029(3) 0.10685(12) 0.0308(10) Uani 1 1 d .
O2 O 0.1197(3) 0.3059(3) 0.19916(13) 0.0324(10) Uani 1 1 d .
O3 O 0.1680(4) -0.0589(3) 0.19189(16) 0.0525(14) Uani 1 1 d .
C11 C 0.5902(5) 0.3097(5) 0.0897(2) 0.0351(16) Uani 1 1 d .
H11 H 0.6536 0.3528 0.0826 0.042 Uiso 1 1 calc R
N11 N 0.4180(4) 0.2489(3) 0.11993(15) 0.0268(12) Uani 1 1 d .
N12 N 0.4956(4) 0.3273(3) 0.11831(16) 0.0303(12) Uani 1 1 d .
N21 N 0.2256(4) 0.4002(3) 0.12202(16) 0.0294(12) Uani 1 1 d .
N22 N 0.3321(4) 0.4553(3) 0.11945(16) 0.0276(12) Uani 1 1 d .
N32 N 0.4556(4) 0.4070(3) 0.19510(17) 0.0288(12) Uani 1 1 d .
Mo1 Mo 0.23383(4) 0.26636(3) 0.165108(17) 0.02723(13) Uani 1 1 d .
S1 S 0.27578(13) 0.10873(11) 0.19721(5) 0.0312(4) Uani 1 1 d .
B1 B 0.4624(6) 0.4230(5) 0.1420(2) 0.0280(17) Uani 1 1 d .
H1 H 0.5268 0.4719 0.1364 0.034 Uiso 1 1 calc R
Co1 Co 0.18072(8) 0.65788(7) 0.26242(3) 0.0311(3) Uani 1 1 d .

loop_
_atom_site_aniso_label
_atom_site_aniso_U_11
_atom_site_aniso_U_22
_atom_site_aniso_U_33
_atom_site_aniso_U_23
_atom_site_aniso_U_13
_atom_site_aniso_U_12
C12 0.029(3) 0.037(4) 0.037(4) 0.000(4) 0.014(3) -0.004(3)
C13 0.028(3) 0.036(4) 0.029(4) -0.006(3) 0.000(3) -0.001(3)
C14 0.036(4) 0.031(4) 0.035(4) -0.007(4) 0.003(3) -0.006(3)
C15 0.055(4) 0.033(4) 0.070(5) -0.009(4) 0.006(4) -0.001(4)
C16 0.064(5) 0.050(5) 0.042(4) -0.007(4) -0.012(4) -0.016(4)
C21 0.042(4) 0.030(4) 0.035(4) -0.005(3) 0.007(3) -0.004(3)
C22 0.036(4) 0.030(4) 0.033(4) 0.008(3) -0.008(3) -0.005(3)
C23 0.027(3) 0.027(4) 0.030(4) 0.002(3) 0.001(3) -0.001(3)
C24 0.032(3) 0.030(4) 0.037(4) 0.004(3) -0.006(3) 0.000(3)
C25 0.038(4) 0.057(5) 0.046(4) -0.004(4) 0.003(3) -0.010(4)
C26 0.036(4) 0.048(5) 0.044(4) 0.007(4) 0.000(3) -0.002(3)
C31 0.025(3) 0.035(4) 0.039(4) 0.001(4) -0.001(3) 0.002(3)
C32 0.030(3) 0.031(4) 0.032(4) -0.007(3) -0.002(3) 0.000(3)
C33 0.019(3) 0.028(4) 0.035(4) 0.009(3) -0.002(3) 0.004(3)
C34 0.034(3) 0.023(3) 0.025(3) 0.001(3) 0.003(3) -0.001(3)
C35 0.045(4) 0.053(5) 0.053(5) -0.001(4) 0.013(3) 0.001(4)
C36 0.037(3) 0.056(5) 0.050(4) 0.013(4) -0.003(3) 0.003(4)
C1 0.028(3) 0.028(4) 0.040(4) 0.001(4) 0.002(3) 0.000(3)
C2 0.024(3) 0.019(3) 0.044(4) -0.002(3) -0.002(3) -0.004(3)
C3 0.039(4) 0.028(4) 0.054(5) 0.005(4) 0.012(3) 0.003(3)
C4 0.044(4) 0.035(4) 0.059(5) -0.016(4) 0.001(4) -0.011(4)
C5 0.048(4) 0.054(5) 0.040(4) -0.003(4) -0.016(4) -0.017(4)
C6 0.047(4) 0.036(4) 0.044(4) -0.002(4) -0.003(4) -0.005(4)
C7 0.032(3) 0.032(4) 0.044(4) 0.000(4) 0.006(3) 0.004(3)
C51 0.031(4) 0.042(4) 0.056(5) -0.017(4) -0.004(3) 0.005(3)
C52 0.037(4) 0.057(5) 0.033(4) -0.006(4) 0.005(3) -0.005(4)
C53 0.050(4) 0.042(4) 0.032(4) 0.002(4) -0.009(3) 0.003(4)
C54 0.030(3) 0.052(5) 0.034(4) -0.011(4) -0.002(3) 0.009(3)
C55 0.041(4) 0.045(5) 0.039(4) -0.009(4) 0.003(3) -0.005(4)
C56 0.026(3) 0.053(5) 0.049(4) -0.015(4) -0.002(3) 0.005(4)
C57 0.045(4) 0.060(5) 0.055(5) -0.013(5) 0.017(3) -0.019(4)
C58 0.058(5) 0.042(5) 0.056(5) -0.015(4) -0.014(4) 0.010(4)
C59 0.027(3) 0.062(5) 0.047(4) -0.019(4) 0.001(3) 0.005(4)
C60 0.037(4) 0.045(4) 0.036(4) 0.001(4) -0.003(3) -0.005(3)
C61 0.077(6) 0.071(6) 0.071(6) -0.014(5) -0.013(5) 0.020(5)
C62 0.068(6) 0.045(5) 0.064(6) -0.002(5) 0.005(4) 0.015(5)
C63 0.090(6) 0.056(5) 0.090(7) 0.011(5) 0.034(5) 0.008(5)
C64 0.069(5) 0.046(5) 0.051(5) 0.010(4) 0.019(4) -0.004(4)
N1 0.089(5) 0.064(5) 0.082(5) 0.002(4) -0.016(4) -0.003(4)
N2 0.099(5) 0.048(5) 0.075(5) 0.000(4) 0.042(4) 0.002(4)
N31 0.021(3) 0.025(3) 0.039(3) 0.005(3) 0.001(2) -0.001(2)
O1 0.030(2) 0.034(3) 0.028(2) 0.001(2) -0.0013(18) -0.0069(19)
O2 0.033(2) 0.031(2) 0.033(2) 0.004(2) 0.0000(19) 0.0039(19)
O3 0.055(3) 0.026(3) 0.075(4) 0.013(3) -0.009(3) 0.000(2)
C11 0.033(4) 0.039(4) 0.033(4) 0.002(4) 0.002(3) -0.002(3)
N11 0.027(2) 0.024(3) 0.029(3) -0.002(3) 0.001(2) 0.000(2)
N12 0.032(3) 0.027(3) 0.033(3) -0.006(3) 0.000(2) -0.003(2)
N21 0.024(3) 0.028(3) 0.036(3) 0.007(3) -0.002(2) -0.008(2)
N22 0.028(3) 0.027(3) 0.028(3) 0.001(3) -0.003(2) -0.003(2)
N32 0.017(2) 0.030(3) 0.039(3) 0.002(3) 0.000(2) 0.000(2)
Mo1 0.0242(2) 0.0271(3) 0.0300(3) 0.0013(3) -0.00018(19) -0.0020(3)
S1 0.0324(8) 0.0265(9) 0.0339(9) 0.0012(8) -0.0035(7) 0.0041(7)
B1 0.025(4) 0.023(4) 0.035(4) 0.004(4) 0.001(3) -0.006(3)
Co1 0.0273(5) 0.0300(6) 0.0359(6) -0.0017(6) 0.0019(5) 0.0004(5)

loop_
_atom_type_symbol
_atom_type_description
_atom_type_scat_dispersion_real
_atom_type_scat_dispersion_imag
_atom_type_scat_source
C C 0.0181 0.0091 'International Tables Vol C Tables 4.2.6.8 and 6.1.1.4'
H H 0.0000 0.0000 'International Tables Vol C Tables 4.2.6.8 and 6.1.1.4'
N N 0.0311 0.0180 'International Tables Vol C Tables 4.2.6.8 and 6.1.1.4'
O O 0.0492 0.0322 'International Tables Vol C Tables 4.2.6.8 and 6.1.1.4'
Co Co -2.3653 3.6143 'International Tables Vol C Tables 4.2.6.8 and 6.1.1.4'
Mo Mo -0.0483 2.7339 'International Tables Vol C Tables 4.2.6.8 and 6.1.1.4'
S S 0.3331 0.5567 'International Tables Vol C Tables 4.2.6.8 and 6.1.1.4'
B B 0.0090 0.0039 'International Tables Vol C Tables 4.2.6.8 and 6.1.1.4'

loop_
_geom_angle_atom_site_label_1
_geom_angle_atom_site_label_2
_geom_angle_atom_site_label_3
_geom_angle
C11 C12 C13 105.4(5)
N11 C13 C12 110.0(5)
N11 C13 C14 124.0(5)
C12 C13 C14 126.0(6)
C15 C14 C13 110.0(5)
C15 C14 C16 111.0(5)
C13 C14 C16 109.7(5)
N22 C21 C22 109.2(5)
C21 C22 C23 106.1(5)
N21 C23 C22 108.2(5)
N21 C23 C24 122.8(5)
C22 C23 C24 129.0(5)
C26 C24 C23 112.1(5)
C26 C24 C25 110.8(5)
C23 C24 C25 110.5(5)
N32 C31 C32 108.9(5)
C31 C32 C33 105.9(5)
N31 C33 C32 108.4(5)
N31 C33 C34 123.2(5)
C32 C33 C34 128.4(6)
C33 C34 C36 111.3(4)
C33 C34 C35 111.1(5)
C36 C34 C35 111.4(5)
O1 C1 C2 126.7(5)
O1 C1 C6 115.6(6)
C2 C1 C6 117.7(6)
C1 C2 C3 117.9(6)
C1 C2 C7 127.8(5)
C3 C2 C7 114.3(5)
C4 C3 C2 122.7(6)
C5 C4 C3 118.3(6)
C4 C5 C6 121.1(6)
C5 C6 C1 122.2(6)
O3 C7 C2 119.7(6)
O3 C7 S1 118.3(5)
C2 C7 S1 121.9(5)
C55 C51 C52 106.2(6)
C55 C51 Co1 69.3(4)
C52 C51 Co1 69.0(4)
C53 C52 C51 109.1(6)
C53 C52 Co1 69.6(3)
C51 C52 Co1 70.2(4)
C52 C53 C54 108.0(6)
C52 C53 Co1 69.8(3)
C54 C53 Co1 70.1(3)
C55 C54 C53 106.4(6)
C55 C54 Co1 69.2(3)
C53 C54 Co1 68.9(3)
C51 C55 C54 110.3(6)
C51 C55 Co1 70.4(4)
C54 C55 Co1 70.1(3)
C60 C56 C57 107.7(6)
C60 C56 Co1 69.7(3)
C57 C56 Co1 69.6(4)
C56 C57 C58 109.0(6)
C56 C57 Co1 70.4(4)
C58 C57 Co1 69.2(4)
C57 C58 C59 107.0(6)
C57 C58 Co1 69.6(4)
C59 C58 Co1 69.8(4)
C60 C59 C58 108.5(6)
C60 C59 Co1 70.4(4)
C58 C59 Co1 69.2(4)
C59 C60 C56 107.7(6)
C59 C60 Co1 69.2(4)
C56 C60 Co1 69.2(3)
N1 C62 C61 178.4(9)
N2 C64 C63 179.4(9)
C33 N31 N32 106.7(5)
C33 N31 Mo1 132.7(4)
N32 N31 Mo1 119.8(3)
C1 O1 Mo1 132.8(4)
N12 C11 C12 107.9(6)
C13 N11 N12 106.2(4)
C13 N11 Mo1 137.1(4)
N12 N11 Mo1 116.6(3)
C11 N12 N11 110.4(5)
C11 N12 B1 128.1(5)
N11 N12 B1 121.0(5)
N22 N21 C23 108.1(5)
N22 N21 Mo1 119.8(3)
C23 N21 Mo1 131.9(4)
C21 N22 N21 108.4(4)
C21 N22 B1 129.5(5)
N21 N22 B1 122.0(5)
C31 N32 N31 110.0(5)
C31 N32 B1 127.8(5)
N31 N32 B1 122.0(5)
O2 Mo1 O1 107.29(15)
O2 Mo1 N21 92.33(17)
O1 Mo1 N21 85.36(15)
O2 Mo1 N31 90.23(17)
O1 Mo1 N31 161.34(15)
N21 Mo1 N31 87.60(17)
O2 Mo1 S1 101.56(13)
O1 Mo1 S1 88.52(11)
N21 Mo1 S1 165.96(12)
N31 Mo1 S1 94.32(13)
O2 Mo1 N11 165.95(16)
O1 Mo1 N11 82.46(14)
N21 Mo1 N11 78.14(16)
N31 Mo1 N11 79.19(15)
S1 Mo1 N11 88.55(11)
C7 S1 Mo1 112.5(2)
N32 B1 N12 109.3(5)
N32 B1 N22 110.2(5)
N12 B1 N22 107.2(5)
C52 Co1 C57 107.7(3)
C52 Co1 C59 162.2(3)
C57 Co1 C59 68.6(2)
C52 Co1 C53 40.7(2)
C57 Co1 C53 119.2(3)
C59 Co1 C53 124.6(3)
C52 Co1 C58 124.8(3)
C57 Co1 C58 41.3(2)
C59 Co1 C58 40.9(2)
C53 Co1 C58 105.6(3)
C52 Co1 C54 68.5(2)
C57 Co1 C54 153.9(3)
C59 Co1 C54 106.7(2)
C53 Co1 C54 41.0(2)
C58 Co1 C54 118.3(3)
C52 Co1 C56 120.5(3)
C57 Co1 C56 40.0(2)
C59 Co1 C56 68.7(2)
C53 Co1 C56 154.0(3)
C58 Co1 C56 68.8(3)
C54 Co1 C56 164.2(3)
C52 Co1 C55 67.6(3)
C57 Co1 C55 163.8(3)
C59 Co1 C55 120.7(3)
C53 Co1 C55 68.2(3)
C58 Co1 C55 154.3(3)
C54 Co1 C55 40.7(2)
C56 Co1 C55 127.6(3)
C52 Co1 C60 156.1(3)
C57 Co1 C60 68.2(3)
C59 Co1 C60 40.4(2)
C53 Co1 C60 162.5(3)
C58 Co1 C60 68.6(3)
C54 Co1 C60 125.8(2)
C56 Co1 C60 41.1(2)
C55 Co1 C60 109.4(3)
C52 Co1 C51 40.8(2)
C57 Co1 C51 126.1(3)
C59 Co1 C51 155.2(3)
C53 Co1 C51 69.0(3)
C58 Co1 C51 163.0(3)
C54 Co1 C51 69.0(2)
C56 Co1 C51 108.5(3)
C55 Co1 C51 40.3(2)
C60 Co1 C51 121.2(3)

loop_
_geom_bond_atom_site_label_1
_geom_bond_atom_site_label_2
_geom_bond_distance
C12 C11 1.379(7)
C12 C13 1.401(7)
C13 N11 1.348(6)
C13 C14 1.510(7)
C14 C15 1.520(7)
C14 C16 1.527(7)
C21 N22 1.337(6)
C21 C22 1.369(7)
C22 C23 1.392(7)
C23 N21 1.346(6)
C23 C24 1.487(7)
C24 C26 1.514(7)
C24 C25 1.528(7)
C31 N32 1.332(6)
C31 C32 1.366(7)
C32 C33 1.409(7)
C33 N31 1.358(6)
C33 C34 1.504(7)
C34 C36 1.516(7)
C34 C35 1.519(7)
C1 O1 1.330(6)
C1 C2 1.413(7)
C1 C6 1.410(7)
C2 C3 1.402(7)
C2 C7 1.512(8)
C3 C4 1.379(8)
C4 C5 1.373(8)
C5 C6 1.349(7)
C7 O3 1.230(6)
C7 S1 1.765(6)
C51 C55 1.393(7)
C51 C52 1.411(8)
C51 Co1 2.030(6)
C52 C53 1.398(7)
C52 Co1 2.013(6)
C53 C54 1.415(8)
C53 Co1 2.011(6)
C54 C55 1.405(8)
C54 Co1 2.027(5)
C55 Co1 2.016(6)
C56 C60 1.424(7)
C56 C57 1.382(8)
C56 Co1 2.024(6)
C57 C58 1.417(8)
C57 Co1 2.013(6)
C58 C59 1.407(8)
C58 Co1 2.008(6)
C59 C60 1.399(8)
C59 Co1 2.016(6)
C60 Co1 2.032(6)
C61 C62 1.462(9)
C62 N1 1.116(8)
C63 C64 1.424(9)
C64 N2 1.146(8)
N31 N32 1.368(6)
N31 Mo1 2.203(4)
O1 Mo1 2.033(4)
O2 Mo1 1.688(4)
C11 N12 1.352(6)
N11 N12 1.364(5)
N11 Mo1 2.416(4)
N12 B1 1.538(7)
N21 N22 1.366(5)
N21 Mo1 2.217(5)
N22 B1 1.542(7)
N32 B1 1.524(7)
Mo1 S1 2.3942(15)
